data_7215036
loop_
_publ_author_name
'Kim, YooJin'
'Jung, Duk-Young'

_publ_section_title
;
 Structure evolution and coordination modes of metal-carboxylate
 frameworks with robust linear trinuclear complexes as building units
;
_journal_issue 14
_journal_name_full CrystEngComm
_journal_page_first 4567
_journal_paper_doi 10.1039/c2ce25099c
_journal_volume 14
_journal_year 2012
_chemical_formula_moiety 'C62 H40 Co3 N4 O15, O'
_chemical_formula_sum 'C62 H42 Co3 N4 O16'
_chemical_formula_weight 1275.79
_chemical_name_common (Co3(obc)3(bpy)2)(H2O)
_chemical_name_systematic
;
?
;
_space_group_IT_number 15
_symmetry_cell_setting monoclinic
_symmetry_space_group_name_Hall '-C 2yc'
_symmetry_space_group_name_H-M 'C 1 2/c 1'
_atom_sites_solution_hydrogens geom
_atom_sites_solution_primary direct
_atom_sites_solution_secondary difmap
_audit_creation_method SHELXL-97
_cell_angle_alpha 90.00
_cell_angle_beta 97.497(16)
_cell_angle_gamma 90.00
_cell_formula_units_Z 4
_cell_length_a 15.213(3)
_cell_length_b 16.590(2)
_cell_length_c 23.677(3)
_cell_measurement_reflns_used 25
_cell_measurement_temperature 296(2)
_cell_measurement_theta_max 18
_cell_measurement_theta_min 12
_cell_volume 5924.6(16)
_computing_cell_refinement 'Siemens XSCANS'
_computing_data_collection 'Siemens XSCANS'
_computing_data_reduction 'Siemens SHELXTL'
_computing_molecular_graphics 'Siemens SHELXTL'
_computing_publication_material 'Siemens SHELXTL'
_computing_structure_refinement 'SHELXL-97 (Sheldrick, 1997)'
_computing_structure_solution 'SHELXS-97 (Sheldrick, 1990)'
_diffrn_ambient_temperature 296(2)
_diffrn_measured_fraction_theta_full 0.993
_diffrn_measured_fraction_theta_max 0.993
_diffrn_measurement_device 'Siemens P4'
_diffrn_measurement_method '\w scans'
_diffrn_radiation_monochromator graphite
_diffrn_radiation_source 'sealed tube'
_diffrn_radiation_type MoK\a
_diffrn_radiation_wavelength 0.71073
_diffrn_reflns_av_R_equivalents 0.0358
_diffrn_reflns_av_sigmaI/netI 0.0661
_diffrn_reflns_limit_h_max 0
_diffrn_reflns_limit_h_min -18
_diffrn_reflns_limit_k_max 19
_diffrn_reflns_limit_k_min 0
_diffrn_reflns_limit_l_max 28
_diffrn_reflns_limit_l_min -27
_diffrn_reflns_number 5391
_diffrn_reflns_theta_full 25.00
_diffrn_reflns_theta_max 25.00
_diffrn_reflns_theta_min 1.94
_diffrn_standards_interval_count 97
_diffrn_standards_number 3
_exptl_absorpt_coefficient_mu 0.902
_exptl_absorpt_correction_T_max 0.8401
_exptl_absorpt_correction_T_min 0.6611
_exptl_absorpt_correction_type empirical
_exptl_absorpt_process_details empirical
_exptl_crystal_colour Colourless
_exptl_crystal_density_diffrn 1.428
_exptl_crystal_density_method 'not measured'
_exptl_crystal_description Parallelepiped
_exptl_crystal_F_000 2596
_exptl_crystal_size_max 0.50
_exptl_crystal_size_mid 0.40
_exptl_crystal_size_min 0.20
_refine_diff_density_max 1.206
_refine_diff_density_min -4.518
_refine_diff_density_rms 0.118
_refine_ls_extinction_method none
_refine_ls_goodness_of_fit_ref 1.024
_refine_ls_hydrogen_treatment constr
_refine_ls_matrix_type full
_refine_ls_number_parameters 382
_refine_ls_number_reflns 5187
_refine_ls_number_restraints 0
_refine_ls_restrained_S_all 1.024
_refine_ls_R_factor_all 0.1002
_refine_ls_R_factor_gt 0.0697
_refine_ls_shift/su_max 0.035
_refine_ls_shift/su_mean 0.000
_refine_ls_structure_factor_coef Fsqd
_refine_ls_weighting_details 'calc w=1/[\s^2^(Fo^2^)+(0.1141P)^2^+29.4738P] where P=(Fo^2^+2Fc^2^)/3'
_refine_ls_weighting_scheme calc
_refine_ls_wR_factor_gt 0.1810
_refine_ls_wR_factor_ref 0.2036
_reflns_number_gt 3734
_reflns_number_total 5187
_reflns_threshold_expression >2sigma(I)
_cod_data_source_file c2ce25099c.txt
_cod_data_source_block co3mi
_cod_depositor_comments
;
The following automatic conversions were performed:

'_refine_ls_hydrogen_treatment' value 'CONSTR' changed to 'constr'
according to
/usr/data/users/saulius/automatic-downloads/retrospective/RSC/lib/dictionaries/cif_core.dic
dictionary named 'cif_core.dic' version 2.4.2 from 2011-04-26.

Automatic conversion script
Id: cif_fix_values 2281 2013-09-26 08:29:07Z andrius 
;
_cod_original_cell_volume 5924.7(16)
_cod_original_sg_symbol_H-M C2/c
_cod_database_code 7215036

loop_
_symmetry_equiv_pos_as_xyz
'x, y, z'
'-x, y, -z+1/2'
'x+1/2, y+1/2, z'
'-x+1/2, y+1/2, -z+1/2'
'-x, -y, -z'
'x, -y, z-1/2'
'-x+1/2, -y+1/2, -z'
'x+1/2, -y+1/2, z-1/2'

loop_
_atom_site_label
_atom_site_type_symbol
_atom_site_fract_x
_atom_site_fract_y
_atom_site_fract_z
_atom_site_U_iso_or_equiv
_atom_site_adp_type
_atom_site_occupancy
_atom_site_symmetry_multiplicity
_atom_site_calc_flag
_atom_site_refinement_flags
Co1 Co 0.31210(5) 0.05022(4) 0.50294(3) 0.0258(2) Uani 1 1 d .
Co2 Co 0.2500 0.2500 0.5000 0.0235(3) Uani 1 2 d S
O1 O 0.4277(2) 0.1079(2) 0.52627(17) 0.0327(9) Uani 1 1 d .
O4 O 0.2689(3) 0.0781(3) 0.57865(18) 0.0399(10) Uani 1 1 d .
O5 O 0.3755(3) 0.2298(2) 0.54583(17) 0.0328(9) Uani 1 1 d .
O6 O 0.1831(3) 0.1860(3) 0.55786(16) 0.0341(9) Uani 1 1 d .
O8 O 0.0000 0.0142(5) 0.7500 0.121(5) Uani 1 2 d S
N1 N 0.1977(3) -0.0230(3) 0.4839(2) 0.0405(13) Uani 1 1 d .
N2 N 0.3553(3) -0.0615(3) 0.5381(2) 0.0300(11) Uani 1 1 d .
C1 C 0.4336(4) 0.1762(3) 0.5504(2) 0.0268(12) Uani 1 1 d .
C2 C 0.5189(4) 0.1928(3) 0.5880(2) 0.0272(12) Uani 1 1 d .
C3 C 0.5873(4) 0.1382(4) 0.5917(3) 0.0344(13) Uani 1 1 d .
H3 H 0.5810 0.0916 0.5697 0.041 Uiso 1 1 calc R
C4 C 0.6656(4) 0.1512(4) 0.6278(3) 0.0389(15) Uani 1 1 d .
H4 H 0.7111 0.1134 0.6305 0.047 Uiso 1 1 calc R
C6 C 0.6068(4) 0.2763(4) 0.6566(3) 0.0443(16) Uani 1 1 d .
H6 H 0.6128 0.3229 0.6787 0.053 Uiso 1 1 calc R
C7 C 0.5290(4) 0.2618(4) 0.6203(3) 0.0373(14) Uani 1 1 d .
H7 H 0.4833 0.2993 0.6179 0.045 Uiso 1 1 calc R
C15 C 0.2071(4) 0.1257(3) 0.5866(2) 0.0280(12) Uani 1 1 d .
C16 C 0.1570(4) 0.1038(4) 0.6351(2) 0.0328(13) Uani 1 1 d .
C17 C 0.1769(5) 0.0322(4) 0.6647(3) 0.0515(19) Uani 1 1 d .
H17 H 0.2255 0.0017 0.6574 0.062 Uiso 1 1 calc R
C18 C 0.1255(6) 0.0065(4) 0.7045(4) 0.072(3) Uani 1 1 d .
H18 H 0.1390 -0.0416 0.7240 0.086 Uiso 1 1 calc R
C19 C 0.0539(6) 0.0515(4) 0.7159(3) 0.062(2) Uani 1 1 d .
C20 C 0.0344(5) 0.1248(4) 0.6896(3) 0.0482(17) Uani 1 1 d .
H20 H -0.0131 0.1558 0.6980 0.058 Uiso 1 1 calc R
C21 C 0.0886(4) 0.1508(4) 0.6499(3) 0.0388(14) Uani 1 1 d .
H21 H 0.0783 0.2011 0.6330 0.047 Uiso 1 1 calc R
C22 C 0.1205(5) -0.0008(5) 0.4550(3) 0.0541(19) Uani 1 1 d .
H22 H 0.1175 0.0486 0.4363 0.065 Uiso 1 1 calc R
C23 C 0.0455(5) -0.0468(5) 0.4514(4) 0.060(2) Uani 1 1 d .
H23 H -0.0067 -0.0293 0.4301 0.073 Uiso 1 1 calc R
C24 C 0.0482(5) -0.1197(5) 0.4799(4) 0.062(2) Uani 1 1 d .
H24 H -0.0023 -0.1515 0.4792 0.075 Uiso 1 1 calc R
C25 C 0.1277(5) -0.1440(4) 0.5094(3) 0.0527(18) Uani 1 1 d .
H25 H 0.1315 -0.1930 0.5286 0.063 Uiso 1 1 calc R
C26 C 0.2024(4) -0.0954(4) 0.5107(3) 0.0378(14) Uani 1 1 d .
C27 C 0.2900(4) -0.1171(4) 0.5398(3) 0.0359(14) Uani 1 1 d .
C28 C 0.3082(5) -0.1893(4) 0.5688(3) 0.0509(18) Uani 1 1 d .
H28 H 0.2634 -0.2269 0.5706 0.061 Uiso 1 1 calc R
C29 C 0.3923(5) -0.2048(5) 0.5945(3) 0.060(2) Uani 1 1 d .
H29 H 0.4045 -0.2527 0.6144 0.072 Uiso 1 1 calc R
C30 C 0.4591(5) -0.1494(4) 0.5910(3) 0.0521(18) Uani 1 1 d .
H30 H 0.5171 -0.1599 0.6071 0.063 Uiso 1 1 calc R
C31 C 0.4373(4) -0.0780(4) 0.5628(3) 0.0395(15) Uani 1 1 d .
H31 H 0.4815 -0.0397 0.5609 0.047 Uiso 1 1 calc R
C5 C 0.6750(4) 0.2209(4) 0.6597(3) 0.0397(15) Uani 1 1 d .
O2 O 0.7557(2) 0.3558(2) 0.94722(15) 0.0289(9) Uani 1 1 d .
O3 O 0.8355(3) 0.4500(2) 0.91416(16) 0.0372(10) Uani 1 1 d .
O7 O 0.7563(3) 0.2345(3) 0.69170(18) 0.0535(14) Uani 1 1 d .
C8 C 0.7586(4) 0.2741(4) 0.7435(3) 0.0415(16) Uani 1 1 d .
C9 C 0.8173(4) 0.3369(5) 0.7544(3) 0.0489(18) Uani 1 1 d .
H9 H 0.8504 0.3543 0.7264 0.059 Uiso 1 1 calc R
C10 C 0.8270(4) 0.3742(4) 0.8067(3) 0.0435(16) Uani 1 1 d .
H10 H 0.8667 0.4167 0.8141 0.052 Uiso 1 1 calc R
C11 C 0.7778(4) 0.3483(3) 0.8484(2) 0.0312(13) Uani 1 1 d .
C12 C 0.7171(4) 0.2856(4) 0.8370(2) 0.0360(14) Uani 1 1 d .
H12 H 0.6833 0.2684 0.8648 0.043 Uiso 1 1 calc R
C13 C 0.7075(4) 0.2492(4) 0.7841(3) 0.0439(16) Uani 1 1 d .
H13 H 0.6666 0.2078 0.7759 0.053 Uiso 1 1 calc R
C14 C 0.7907(4) 0.3870(3) 0.9062(2) 0.0280(12) Uani 1 1 d .
OW O 0.5000 0.0517(6) 0.7500 0.080 Uiso 1 2 d S

loop_
_atom_site_aniso_label
_atom_site_aniso_U_11
_atom_site_aniso_U_22
_atom_site_aniso_U_33
_atom_site_aniso_U_23
_atom_site_aniso_U_13
_atom_site_aniso_U_12
Co1 0.0241(4) 0.0259(4) 0.0270(4) 0.0010(3) 0.0019(3) 0.0007(3)
Co2 0.0234(5) 0.0247(5) 0.0219(5) 0.0008(4) 0.0020(4) 0.0040(4)
O1 0.024(2) 0.034(2) 0.039(2) -0.0116(18) 0.0007(17) -0.0023(17)
O4 0.046(3) 0.041(2) 0.036(2) 0.0072(19) 0.020(2) 0.012(2)
O5 0.027(2) 0.032(2) 0.038(2) -0.0016(17) -0.0018(17) 0.0064(18)
O6 0.031(2) 0.041(2) 0.031(2) 0.0082(19) 0.0079(17) 0.0028(19)
O8 0.202(12) 0.041(4) 0.157(10) 0.000 0.156(10) 0.000
N1 0.032(3) 0.039(3) 0.048(3) 0.002(2) -0.005(2) -0.008(2)
N2 0.029(3) 0.029(3) 0.033(3) 0.000(2) 0.009(2) 0.002(2)
C1 0.025(3) 0.032(3) 0.023(3) 0.002(2) 0.004(2) 0.000(2)
C2 0.028(3) 0.029(3) 0.024(3) -0.002(2) 0.002(2) 0.002(2)
C3 0.033(3) 0.034(3) 0.036(3) -0.009(3) 0.001(3) 0.002(3)
C4 0.026(3) 0.053(4) 0.035(3) -0.010(3) -0.004(2) 0.007(3)
C6 0.044(4) 0.044(4) 0.042(4) -0.017(3) -0.005(3) -0.001(3)
C7 0.030(3) 0.036(3) 0.045(4) -0.009(3) -0.004(3) 0.007(3)
C15 0.025(3) 0.034(3) 0.025(3) -0.001(2) 0.002(2) -0.001(2)
C16 0.034(3) 0.034(3) 0.032(3) 0.001(2) 0.012(3) 0.000(3)
C17 0.069(5) 0.041(4) 0.053(4) 0.013(3) 0.038(4) 0.018(3)
C18 0.118(8) 0.035(4) 0.077(6) 0.014(4) 0.062(6) 0.012(4)
C19 0.089(6) 0.039(4) 0.069(5) 0.000(4) 0.058(5) 0.001(4)
C20 0.051(4) 0.044(4) 0.056(4) -0.002(3) 0.032(3) 0.004(3)
C21 0.041(3) 0.036(3) 0.041(4) 0.001(3) 0.012(3) 0.003(3)
C22 0.038(4) 0.056(4) 0.065(5) 0.006(4) -0.008(3) -0.001(3)
C23 0.033(4) 0.073(6) 0.072(5) -0.002(4) -0.006(3) -0.004(4)
C24 0.042(4) 0.064(5) 0.080(6) -0.017(4) 0.004(4) -0.020(4)
C25 0.049(4) 0.046(4) 0.064(5) 0.000(3) 0.010(4) -0.017(3)
C26 0.037(3) 0.037(3) 0.041(3) -0.005(3) 0.009(3) -0.003(3)
C27 0.042(4) 0.030(3) 0.037(3) -0.003(3) 0.011(3) -0.003(3)
C28 0.057(5) 0.035(4) 0.063(5) 0.011(3) 0.014(4) -0.008(3)
C29 0.065(5) 0.045(4) 0.070(5) 0.023(4) 0.006(4) 0.016(4)
C30 0.048(4) 0.050(4) 0.056(4) 0.012(3) -0.001(3) 0.013(4)
C31 0.034(3) 0.039(3) 0.044(4) 0.006(3) 0.000(3) 0.005(3)
C5 0.026(3) 0.062(4) 0.029(3) -0.010(3) -0.003(2) 0.003(3)
O2 0.032(2) 0.032(2) 0.0237(19) 0.0001(16) 0.0069(16) -0.0067(18)
O3 0.049(3) 0.034(2) 0.028(2) -0.0004(18) 0.0033(18) -0.015(2)
O7 0.027(2) 0.097(4) 0.035(2) -0.029(3) -0.0048(19) -0.001(2)
C8 0.030(3) 0.061(4) 0.032(3) -0.012(3) -0.005(3) 0.000(3)
C9 0.044(4) 0.073(5) 0.030(3) -0.007(3) 0.006(3) -0.016(4)
C10 0.044(4) 0.057(4) 0.030(3) -0.001(3) 0.005(3) -0.019(3)
C11 0.030(3) 0.034(3) 0.028(3) 0.003(2) -0.003(2) -0.004(3)
C12 0.032(3) 0.046(4) 0.028(3) -0.002(3) -0.003(2) -0.006(3)
C13 0.035(3) 0.056(4) 0.039(4) -0.008(3) -0.004(3) -0.013(3)
C14 0.026(3) 0.026(3) 0.030(3) 0.005(2) -0.002(2) 0.001(2)

loop_
_atom_type_symbol
_atom_type_description
_atom_type_scat_dispersion_real
_atom_type_scat_dispersion_imag
_atom_type_scat_source
C C 0.0033 0.0016 'International Tables Vol C Tables 4.2.6.8 and 6.1.1.4'
H H 0.0000 0.0000 'International Tables Vol C Tables 4.2.6.8 and 6.1.1.4'
N N 0.0061 0.0033 'International Tables Vol C Tables 4.2.6.8 and 6.1.1.4'
O O 0.0106 0.0060 'International Tables Vol C Tables 4.2.6.8 and 6.1.1.4'
Co Co 0.3494 0.9721 'International Tables Vol C Tables 4.2.6.8 and 6.1.1.4'

loop_
_geom_angle_atom_site_label_1
_geom_angle_atom_site_label_2
_geom_angle_atom_site_label_3
_geom_angle
_geom_angle_site_symmetry_1
_geom_angle_site_symmetry_3
O1 Co1 O4 91.22(17) . .
O1 Co1 N2 95.36(18) . .
O4 Co1 N2 88.42(17) . .
O1 Co1 N1 172.91(19) . .
O4 Co1 N1 88.1(2) . .
N2 Co1 N1 77.6(2) . .
O1 Co1 O2 95.04(16) . 8_455
O4 Co1 O2 103.09(15) . 8_455
N2 Co1 O2 164.30(17) . 8_455
N1 Co1 O2 91.98(18) . 8_455
O1 Co1 O3 91.08(17) . 8_455
O4 Co1 O3 163.79(16) . 8_455
N2 Co1 O3 107.34(16) . 8_455
N1 Co1 O3 91.50(19) . 8_455
O2 Co1 O3 60.72(14) 8_455 8_455
O1 Co1 C14 93.34(17) . 8_455
O4 Co1 C14 133.82(17) . 8_455
N2 Co1 C14 136.62(18) . 8_455
N1 Co1 C14 92.20(19) . 8_455
O2 Co1 C14 30.74(16) 8_455 8_455
O3 Co1 C14 29.98(16) 8_455 8_455
O5 Co2 O5 180 . 7_556
O5 Co2 O6 93.89(16) . .
O5 Co2 O6 86.11(16) 7_556 .
O5 Co2 O6 86.11(16) . 7_556
O5 Co2 O6 93.89(16) 7_556 7_556
O6 Co2 O6 180 . 7_556
O5 Co2 O2 93.85(14) . 8_455
O5 Co2 O2 86.15(14) 7_556 8_455
O6 Co2 O2 91.50(15) . 8_455
O6 Co2 O2 88.50(15) 7_556 8_455
O5 Co2 O2 86.15(14) . 2_656
O5 Co2 O2 93.85(14) 7_556 2_656
O6 Co2 O2 88.50(15) . 2_656
O6 Co2 O2 91.50(15) 7_556 2_656
O2 Co2 O2 180 8_455 2_656
C1 O1 Co1 123.8(4) . .
C15 O4 Co1 127.2(4) . .
C1 O5 Co2 138.2(4) . .
C15 O6 Co2 129.4(4) . .
C19 O8 C19 126.4(8) 2_556 .
C22 N1 C26 118.3(6) . .
C22 N1 Co1 126.5(5) . .
C26 N1 Co1 114.6(4) . .
C31 N2 C27 119.5(5) . .
C31 N2 Co1 125.5(4) . .
C27 N2 Co1 114.7(4) . .
O5 C1 O1 126.2(5) . .
O5 C1 C2 117.9(5) . .
O1 C1 C2 115.9(5) . .
C3 C2 C7 119.0(5) . .
C3 C2 C1 120.4(5) . .
C7 C2 C1 120.5(5) . .
C2 C3 C4 121.2(6) . .
C5 C4 C3 119.1(6) . .
C5 C6 C7 119.4(6) . .
C2 C7 C6 120.8(6) . .
O6 C15 O4 126.7(5) . .
O6 C15 C16 118.2(5) . .
O4 C15 C16 115.0(5) . .
C21 C16 C17 118.4(6) . .
C21 C16 C15 122.0(5) . .
C17 C16 C15 119.5(5) . .
C18 C17 C16 120.4(7) . .
C17 C18 C19 120.2(7) . .
O8 C19 C18 114.8(7) . .
O8 C19 C20 123.6(7) . .
C18 C19 C20 121.3(6) . .
C19 C20 C21 117.7(6) . .
C16 C21 C20 121.7(6) . .
N1 C22 C23 123.4(7) . .
C22 C23 C24 119.1(7) . .
C25 C24 C23 118.2(7) . .
C24 C25 C26 120.2(7) . .
N1 C26 C25 120.7(6) . .
N1 C26 C27 115.3(5) . .
C25 C26 C27 124.0(6) . .
N2 C27 C28 120.0(6) . .
N2 C27 C26 116.2(5) . .
C28 C27 C26 123.8(6) . .
C29 C28 C27 119.8(7) . .
C28 C29 C30 120.0(7) . .
C31 C30 C29 117.9(7) . .
N2 C31 C30 122.7(6) . .
C4 C5 C6 120.5(6) . .
C4 C5 O7 117.3(6) . .
C6 C5 O7 122.2(6) . .
C14 O2 Co1 90.0(3) . 8_556
C14 O2 Co2 145.2(4) . 2_656
Co1 O2 Co2 106.09(15) 8_556 2_656
C14 O3 Co1 89.4(3) . 8_556
C5 O7 C8 118.6(5) . .
C9 C8 C13 120.6(6) . .
C9 C8 O7 117.8(6) . .
C13 C8 O7 121.6(6) . .
C8 C9 C10 120.0(6) . .
C9 C10 C11 119.9(6) . .
C10 C11 C12 120.0(6) . .
C10 C11 C14 119.9(5) . .
C12 C11 C14 120.1(5) . .
C13 C12 C11 119.4(6) . .
C8 C13 C12 120.0(6) . .
O3 C14 O2 119.9(5) . .
O3 C14 C11 120.0(5) . .
O2 C14 C11 120.1(5) . .
O3 C14 Co1 60.6(3) . 8_556
O2 C14 Co1 59.3(3) . 8_556
C11 C14 Co1 179.2(4) . 8_556

loop_
_geom_bond_atom_site_label_1
_geom_bond_atom_site_label_2
_geom_bond_distance
_geom_bond_site_symmetry_2
Co1 O1 2.015(4) .
Co1 O4 2.041(4) .
Co1 N2 2.102(5) .
Co1 N1 2.122(5) .
Co1 O2 2.148(4) 8_455
Co1 O3 2.177(4) 8_455
Co1 C14 2.499(6) 8_455
Co2 O5 2.096(4) .
Co2 O5 2.096(4) 7_556
Co2 O6 2.098(4) .
Co2 O6 2.098(4) 7_556
Co2 O2 2.163(4) 8_455
Co2 O2 2.163(4) 2_656
O1 C1 1.267(7) .
O4 C15 1.260(7) .
O5 C1 1.249(7) .
O6 C15 1.237(7) .
O8 C19 1.372(7) 2_556
O8 C19 1.372(7) .
N1 C22 1.332(8) .
N1 C26 1.355(8) .
N2 C31 1.334(8) .
N2 C27 1.361(7) .
C1 C2 1.500(8) .
C2 C3 1.373(8) .
C2 C7 1.375(8) .
C3 C4 1.390(8) .
C4 C5 1.378(9) .
C6 C5 1.381(9) .
C6 C7 1.389(8) .
C15 C16 1.505(8) .
C16 C21 1.383(8) .
C16 C17 1.391(9) .
C17 C18 1.371(9) .
C18 C19 1.374(11) .
C19 C20 1.382(10) .
C20 C21 1.395(9) .
C22 C23 1.367(10) .
C23 C24 1.383(12) .
C24 C25 1.374(11) .
C25 C26 1.390(9) .
C26 C27 1.464(9) .
C27 C28 1.389(9) .
C28 C29 1.368(11) .
C29 C30 1.381(10) .
C30 C31 1.379(9) .
C5 O7 1.383(7) .
O2 C14 1.277(7) .
O2 Co1 2.148(4) 8_556
O2 Co2 2.163(4) 2_656
O3 C14 1.249(7) .
O3 Co1 2.177(4) 8_556
O7 C8 1.388(7) .
C8 C9 1.375(9) .
C8 C13 1.376(9) .
C9 C10 1.375(9) .
C10 C11 1.383(8) .
C11 C12 1.394(8) .
C11 C14 1.500(8) .
C12 C13 1.381(8) .
C14 Co1 2.499(6) 8_556
